data_4346261
loop_
_publ_author_name
'Kitamura, Fumi'
'Sawaguchi, Kana'
'Mori, Asami'
'Takagi, Shoji'
'Suzuki, Takayoshi'
'Kobayashi, Atsushi'
'Kato, Masako'
'Nakajima, Kiyohiko'

_publ_section_title
;
 Coordination Structure Conversion of Hydrazone-Palladium(II) Complexes in
 the Solid State and in Solution.
;
_journal_issue 17
_journal_name_full 'Inorganic chemistry'
_journal_page_first 8436
_journal_page_last 8448
_journal_paper_doi 10.1021/acs.inorgchem.5b01128
_journal_volume 54
_journal_year 2015
_chemical_formula_moiety 'C13 H11 Cl N4 O Pd'
_chemical_formula_sum 'C13 H11 Cl N4 O Pd'
_chemical_formula_weight 381.11
_space_group_IT_number 14
_space_group_name_Hall '-P 2yn'
_space_group_name_H-M_alt 'P 1 21/n 1'
_symmetry_cell_setting monoclinic
_symmetry_Int_Tables_number 14
_symmetry_space_group_name_Hall '-P 2yn'
_symmetry_space_group_name_H-M 'P 1 21/n 1'
_atom_sites_solution_hydrogens geom
_atom_sites_solution_primary direct
_atom_sites_solution_secondary difmap
_audit_creation_method SHELXL-97
_cell_angle_alpha 90.00
_cell_angle_beta 117.9830(10)
_cell_angle_gamma 90.00
_cell_formula_units_Z 4
_cell_length_a 7.4335(4)
_cell_length_b 23.4463(11)
_cell_length_c 8.3659(4)
_cell_measurement_reflns_used 11956
_cell_measurement_temperature 298
_cell_measurement_theta_max 27.6
_cell_measurement_theta_min 3.0
_cell_volume 1287.61(11)
_computing_cell_refinement PROCESS-AUTO
_computing_data_collection PROCESS-AUTO
_computing_data_reduction PROCESS-AUTO
_computing_molecular_graphics 'CrystalStructure 4.0 (Rigaku, 2010)'
_computing_publication_material 'CrystalStructure 4.0'
_computing_structure_refinement 'SHELXL-97 (Sheldrick, 2008)'
_computing_structure_solution 'SIR2004 (Burla, et al., 2005)'
_diffrn_ambient_temperature 298
_diffrn_detector_area_resol_mean 6.849
_diffrn_measured_fraction_theta_full 0.999
_diffrn_measured_fraction_theta_max 0.999
_diffrn_measurement_device_type 'Rigaku SCX mini'
_diffrn_measurement_method \w
_diffrn_radiation_monochromator graphite
_diffrn_radiation_source 'sealed tube'
_diffrn_radiation_type MoK\a
_diffrn_radiation_wavelength 0.71075
_diffrn_reflns_av_R_equivalents 0.0396
_diffrn_reflns_av_sigmaI/netI 0.0338
_diffrn_reflns_limit_h_max 9
_diffrn_reflns_limit_h_min -9
_diffrn_reflns_limit_k_max 30
_diffrn_reflns_limit_k_min -30
_diffrn_reflns_limit_l_max 10
_diffrn_reflns_limit_l_min -10
_diffrn_reflns_number 12865
_diffrn_reflns_theta_full 27.47
_diffrn_reflns_theta_max 27.47
_diffrn_reflns_theta_min 3.03
_exptl_absorpt_coefficient_mu 1.648
_exptl_absorpt_correction_T_max 0.8525
_exptl_absorpt_correction_T_min 0.7340
_exptl_absorpt_correction_type numerical
_exptl_absorpt_process_details 'NUMABS (Rigaku, 1999)'
_exptl_crystal_colour orange
_exptl_crystal_density_diffrn 1.966
_exptl_crystal_density_method 'not measured'
_exptl_crystal_description prism
_exptl_crystal_F_000 752
_exptl_crystal_size_max 0.20
_exptl_crystal_size_mid 0.15
_exptl_crystal_size_min 0.10
_refine_diff_density_max 0.304
_refine_diff_density_min -0.456
_refine_diff_density_rms 0.083
_refine_ls_extinction_method none
_refine_ls_goodness_of_fit_ref 1.146
_refine_ls_hydrogen_treatment refall
_refine_ls_matrix_type full
_refine_ls_number_parameters 226
_refine_ls_number_reflns 2948
_refine_ls_number_restraints 0
_refine_ls_restrained_S_all 1.146
_refine_ls_R_factor_all 0.0484
_refine_ls_R_factor_gt 0.0342
_refine_ls_shift/su_max 0.002
_refine_ls_shift/su_mean 0.000
_refine_ls_structure_factor_coef Fsqd
_refine_ls_weighting_details 'calc w=1/[\s^2^(Fo^2^)+(0.0215P)^2^+0.5148P] where P=(Fo^2^+2Fc^2^)/3'
_refine_ls_weighting_scheme calc
_refine_ls_wR_factor_gt 0.0575
_refine_ls_wR_factor_ref 0.0609
_reflns_number_gt 2486
_reflns_number_total 2948
_reflns_threshold_expression >2sigma(I)
_cod_data_source_file ic5b01128_si_007.cif
_cod_data_source_block hk04x_8
_cod_database_code 4346261

loop_
_symmetry_equiv_pos_as_xyz
'x, y, z'
'-x+1/2, y+1/2, -z+1/2'
'-x, -y, -z'
'x-1/2, -y-1/2, z-1/2'

loop_
_atom_site_label
_atom_site_type_symbol
_atom_site_fract_x
_atom_site_fract_y
_atom_site_fract_z
_atom_site_U_iso_or_equiv
_atom_site_adp_type
_atom_site_occupancy
_atom_site_symmetry_multiplicity
_atom_site_calc_flag
Pd1 Pd 0.34864(3) 0.147546(9) 0.25860(3) 0.02705(8) Uani 1 1 d
Cl1 Cl 0.34461(14) 0.08716(3) 0.03209(11) 0.0422(2) Uani 1 1 d
O1 O 0.4367(4) 0.29426(9) 0.5387(3) 0.0426(6) Uani 1 1 d
N1 N 0.2666(4) 0.08527(10) 0.3820(3) 0.0291(5) Uani 1 1 d
N2 N 0.4798(4) 0.18238(11) 0.6374(3) 0.0337(6) Uani 1 1 d
N3 N 0.4100(4) 0.19801(10) 0.4643(3) 0.0297(6) Uani 1 1 d
N4 N 0.4167(4) 0.21936(10) 0.1628(3) 0.0280(5) Uani 1 1 d
C1 C 0.1242(5) 0.04536(12) 0.2884(4) 0.0312(7) Uani 1 1 d
C2 C 0.1275(5) -0.00666(14) 0.3694(5) 0.0385(8) Uani 1 1 d
C3 C 0.2693(5) -0.01632(15) 0.5475(5) 0.0410(8) Uani 1 1 d
C4 C 0.3903(5) 0.02771(14) 0.6474(5) 0.0377(8) Uani 1 1 d
C5 C 0.3848(5) 0.07948(13) 0.5626(4) 0.0312(7) Uani 1 1 d
C6 C 0.4847(5) 0.12901(14) 0.6763(4) 0.0348(7) Uani 1 1 d
C7 C 0.4207(4) 0.25558(13) 0.4358(4) 0.0312(7) Uani 1 1 d
C8 C 0.4236(4) 0.26607(12) 0.2594(4) 0.0290(6) Uani 1 1 d
C9 C 0.4481(5) 0.31986(14) 0.2070(4) 0.0359(7) Uani 1 1 d
C10 C 0.4640(5) 0.32601(15) 0.0497(5) 0.0404(8) Uani 1 1 d
C11 C 0.4563(5) 0.27856(15) -0.0491(4) 0.0382(8) Uani 1 1 d
C12 C 0.4335(5) 0.22585(15) 0.0110(4) 0.0348(7) Uani 1 1 d
C13 C -0.0464(7) 0.06010(19) 0.1068(5) 0.0442(9) Uani 1 1 d
H1 H 0.040(4) -0.0329(12) 0.308(4) 0.025(8) Uiso 1 1 d
H2 H 0.278(4) -0.0509(13) 0.604(4) 0.035(9) Uiso 1 1 d
H3 H 0.472(5) 0.0230(13) 0.764(4) 0.038(9) Uiso 1 1 d
H4 H 0.554(4) 0.1228(12) 0.796(4) 0.025(8) Uiso 1 1 d
H5 H 0.458(6) 0.3505(14) 0.276(5) 0.056(11) Uiso 1 1 d
H6 H 0.482(5) 0.3609(13) 0.018(4) 0.033(9) Uiso 1 1 d
H7 H 0.473(5) 0.2803(13) -0.153(4) 0.041(9) Uiso 1 1 d
H8 H 0.422(4) 0.1930(12) -0.053(4) 0.027(8) Uiso 1 1 d
H9 H -0.012(8) 0.054(2) 0.026(7) 0.11(2) Uiso 1 1 d
H10 H -0.151(8) 0.034(2) 0.068(7) 0.109(18) Uiso 1 1 d
H11 H -0.075(6) 0.0925(19) 0.109(6) 0.072(15) Uiso 1 1 d

loop_
_atom_site_aniso_label
_atom_site_aniso_U_11
_atom_site_aniso_U_22
_atom_site_aniso_U_33
_atom_site_aniso_U_23
_atom_site_aniso_U_13
_atom_site_aniso_U_12
Pd1 0.03362(14) 0.02760(12) 0.02145(12) -0.00111(10) 0.01419(10) -0.00007(10)
Cl1 0.0665(6) 0.0341(4) 0.0338(4) -0.0032(3) 0.0301(4) 0.0030(4)
O1 0.0579(15) 0.0384(13) 0.0366(13) -0.0122(10) 0.0264(12) -0.0087(11)
N1 0.0333(14) 0.0293(13) 0.0267(13) 0.0015(11) 0.0157(11) 0.0027(11)
N2 0.0369(15) 0.0421(16) 0.0226(13) -0.0026(11) 0.0144(12) -0.0009(12)
N3 0.0347(15) 0.0345(14) 0.0195(12) -0.0029(10) 0.0124(11) -0.0023(11)
N4 0.0274(14) 0.0330(14) 0.0241(13) -0.0012(10) 0.0123(11) -0.0025(10)
C1 0.0349(18) 0.0308(16) 0.0315(16) -0.0027(13) 0.0187(14) 0.0017(13)
C2 0.043(2) 0.0341(18) 0.043(2) -0.0002(16) 0.0242(17) -0.0021(16)
C3 0.054(2) 0.0358(19) 0.045(2) 0.0124(16) 0.0327(18) 0.0075(16)
C4 0.044(2) 0.045(2) 0.0317(18) 0.0100(16) 0.0234(16) 0.0118(16)
C5 0.0320(17) 0.0377(17) 0.0282(16) 0.0027(13) 0.0178(14) 0.0057(13)
C6 0.0344(18) 0.050(2) 0.0196(16) 0.0000(14) 0.0120(14) 0.0024(14)
C7 0.0273(17) 0.0363(17) 0.0285(16) -0.0070(13) 0.0118(13) -0.0046(13)
C8 0.0258(16) 0.0336(16) 0.0287(16) -0.0042(13) 0.0135(13) -0.0014(13)
C9 0.0373(19) 0.0343(18) 0.0377(18) -0.0034(15) 0.0189(15) -0.0046(14)
C10 0.039(2) 0.0362(19) 0.047(2) 0.0068(17) 0.0213(17) -0.0067(15)
C11 0.0391(19) 0.048(2) 0.0345(18) 0.0046(16) 0.0229(16) -0.0022(15)
C12 0.0364(19) 0.0396(19) 0.0342(18) -0.0023(15) 0.0214(15) -0.0006(14)
C13 0.047(2) 0.037(2) 0.036(2) -0.0025(17) 0.0090(18) -0.0006(18)

loop_
_atom_type_symbol
_atom_type_description
_atom_type_scat_dispersion_real
_atom_type_scat_dispersion_imag
_atom_type_scat_source
C C 0.0033 0.0016 'International Tables Vol C Tables 4.2.6.8 and 6.1.1.4'
H H 0.0000 0.0000 'International Tables Vol C Tables 4.2.6.8 and 6.1.1.4'
Cl Cl 0.1484 0.1585 'International Tables Vol C Tables 4.2.6.8 and 6.1.1.4'
N N 0.0061 0.0033 'International Tables Vol C Tables 4.2.6.8 and 6.1.1.4'
O O 0.0106 0.0060 'International Tables Vol C Tables 4.2.6.8 and 6.1.1.4'
Pd Pd -0.9988 1.0072 'International Tables Vol C Tables 4.2.6.8 and 6.1.1.4'

loop_
_geom_angle_atom_site_label_1
_geom_angle_atom_site_label_2
_geom_angle_atom_site_label_3
_geom_angle
N3 Pd1 N4 81.21(9)
N3 Pd1 N1 89.39(10)
N4 Pd1 N1 169.58(9)
N3 Pd1 Cl1 168.71(8)
N4 Pd1 Cl1 95.31(7)
N1 Pd1 Cl1 94.76(7)
C5 N1 C1 120.0(3)
C5 N1 Pd1 116.5(2)
C1 N1 Pd1 122.71(19)
C6 N2 N3 119.3(3)
N2 N3 C7 115.5(2)
N2 N3 Pd1 126.66(19)
C7 N3 Pd1 116.62(18)
C12 N4 C8 118.8(3)
C12 N4 Pd1 128.3(2)
C8 N4 Pd1 112.58(18)
N1 C1 C2 119.6(3)
N1 C1 C13 119.3(3)
C2 C1 C13 120.8(3)
C3 C2 C1 120.0(3)
C3 C2 H1 120.2(19)
C1 C2 H1 120(2)
C4 C3 C2 119.1(3)
C4 C3 H2 118.7(19)
C2 C3 H2 122.1(19)
C3 C4 C5 119.5(3)
C3 C4 H3 120(2)
C5 C4 H3 121(2)
N1 C5 C4 120.2(3)
N1 C5 C6 120.8(3)
C4 C5 C6 118.3(3)
N2 C6 C5 131.3(3)
N2 C6 H4 111.8(18)
C5 C6 H4 116.6(18)
O1 C7 N3 127.0(3)
O1 C7 C8 122.0(3)
N3 C7 C8 110.9(2)
N4 C8 C9 121.8(3)
N4 C8 C7 116.2(3)
C9 C8 C7 121.8(3)
C8 C9 C10 118.9(3)
C8 C9 H5 120(2)
C10 C9 H5 121(2)
C11 C10 C9 119.4(3)
C11 C10 H6 122(2)
C9 C10 H6 118(2)
C10 C11 C12 119.1(3)
C10 C11 H7 123(2)
C12 C11 H7 118(2)
N4 C12 C11 122.0(3)
N4 C12 H8 115.3(18)
C11 C12 H8 122.6(18)
C1 C13 H9 110(4)
C1 C13 H10 112(3)
H9 C13 H10 98(4)
C1 C13 H11 108(3)
H9 C13 H11 111(4)
H10 C13 H11 117(4)

loop_
_geom_bond_atom_site_label_1
_geom_bond_atom_site_label_2
_geom_bond_distance
Pd1 N3 1.958(2)
Pd1 N4 2.028(2)
Pd1 N1 2.040(2)
Pd1 Cl1 2.3545(8)
O1 C7 1.217(3)
N1 C5 1.352(4)
N1 C1 1.353(4)
N2 C6 1.289(4)
N2 N3 1.339(3)
N3 C7 1.379(4)
N4 C12 1.342(4)
N4 C8 1.348(4)
C1 C2 1.390(4)
C1 C13 1.493(5)
C2 C3 1.382(5)
C2 H1 0.87(3)
C3 C4 1.366(5)
C3 H2 0.92(3)
C4 C5 1.397(4)
C4 H3 0.88(3)
C5 C6 1.464(4)
C6 H4 0.90(3)
C7 C8 1.506(4)
C8 C9 1.375(4)
C9 C10 1.382(4)
C9 H5 0.90(3)
C10 C11 1.371(5)
C10 H6 0.89(3)
C11 C12 1.374(5)
C11 H7 0.93(3)
C12 H8 0.92(3)
C13 H9 0.84(5)
C13 H10 0.92(5)
C13 H11 0.79(4)

loop_
_geom_torsion_atom_site_label_1
_geom_torsion_atom_site_label_2
_geom_torsion_atom_site_label_3
_geom_torsion_atom_site_label_4
_geom_torsion
N3 Pd1 N1 C5 -40.7(2)
N4 Pd1 N1 C5 -66.4(6)
Cl1 Pd1 N1 C5 128.7(2)
N3 Pd1 N1 C1 150.0(2)
N4 Pd1 N1 C1 124.4(5)
Cl1 Pd1 N1 C1 -40.5(2)
C6 N2 N3 C7 -176.5(3)
C6 N2 N3 Pd1 -9.9(4)
N4 Pd1 N3 N2 -152.5(2)
N1 Pd1 N3 N2 32.0(2)
Cl1 Pd1 N3 N2 -79.8(4)
N4 Pd1 N3 C7 14.0(2)
N1 Pd1 N3 C7 -161.5(2)
Cl1 Pd1 N3 C7 86.8(4)
N3 Pd1 N4 C12 173.8(3)
N1 Pd1 N4 C12 -160.3(5)
Cl1 Pd1 N4 C12 4.6(3)
N3 Pd1 N4 C8 -13.51(19)
N1 Pd1 N4 C8 12.4(6)
Cl1 Pd1 N4 C8 177.32(18)
C5 N1 C1 C2 -13.1(4)
Pd1 N1 C1 C2 155.7(2)
C5 N1 C1 C13 160.6(3)
Pd1 N1 C1 C13 -30.5(4)
N1 C1 C2 C3 3.2(5)
C13 C1 C2 C3 -170.5(3)
C1 C2 C3 C4 7.0(5)
C2 C3 C4 C5 -7.3(5)
C1 N1 C5 C4 12.9(4)
Pd1 N1 C5 C4 -156.7(2)
C1 N1 C5 C6 -158.0(3)
Pd1 N1 C5 C6 32.5(3)
C3 C4 C5 N1 -2.5(5)
C3 C4 C5 C6 168.5(3)
N3 N2 C6 C5 -16.0(5)
N1 C5 C6 N2 1.9(5)
C4 C5 C6 N2 -169.1(3)
N2 N3 C7 O1 -19.8(4)
Pd1 N3 C7 O1 172.2(3)
N2 N3 C7 C8 156.5(2)
Pd1 N3 C7 C8 -11.5(3)
C12 N4 C8 C9 -0.2(4)
Pd1 N4 C8 C9 -173.7(2)
C12 N4 C8 C7 -175.3(3)
Pd1 N4 C8 C7 11.2(3)
O1 C7 C8 N4 176.2(3)
N3 C7 C8 N4 -0.3(4)
O1 C7 C8 C9 1.1(5)
N3 C7 C8 C9 -175.4(3)
N4 C8 C9 C10 0.6(5)
C7 C8 C9 C10 175.4(3)
C8 C9 C10 C11 -0.4(5)
C9 C10 C11 C12 -0.2(5)
C8 N4 C12 C11 -0.4(5)
Pd1 N4 C12 C11 171.9(2)
C10 C11 C12 N4 0.6(5)
